data_8102045
loop_
_publ_author_name
'Wang, G.-X.'
'Zhang, Q.-W.'

_publ_section_title
;
Crystal structure of bis(5-ammonioisophthalic acid) sulfate dihydrate, 
(C~8~H~8~NO~4~)~2~[SO~4~] &#x00B7; 2H~2~O
;
_journal_issue 4
_journal_name_full 'Zeitschrift f\"ur Kristallographie - New Crystal Structures'
_journal_page_first 453
_journal_page_last 454
_journal_volume 221
_journal_year 2006
_chemical_formula_moiety '2(C8 H8 N O4), O4 S, 2(H2 O)'
_chemical_formula_structural '(C8H8NO4)2[SO4] &#x00B7; 2H2O'
_chemical_formula_sum 'C16 H20 N2 O14 S'
_chemical_formula_weight 496.41
_chemical_name_systematic
;
 bis(5-ammonioisophthalic acid) sulfate dihydrate
;
_space_group_IT_number 62
_symmetry_cell_setting orthorhombic
_symmetry_space_group_name_Hall '-P 2ac 2n'
_symmetry_space_group_name_H-M 'P n m a'
_atom_sites_solution_hydrogens geom
_atom_sites_solution_primary direct
_atom_sites_solution_secondary difmap
_audit_creation_method SHELXL-97
_cell_angle_alpha 90.00
_cell_angle_beta 90.00
_cell_angle_gamma 90.00
_cell_formula_units_Z 8
_cell_length_a 22.9226(6)
_cell_length_b 27.2080(8)
_cell_length_c 6.55500(10)
_cell_measurement_reflns_used 3834
_cell_measurement_temperature 296(2)
_cell_measurement_theta_max 25.10
_cell_measurement_theta_min 1.50
_cell_volume 4088.21(17)
_computing_cell_refinement 'SAINT (Bruker, 2004)'
_computing_data_collection 'SMART (Bruker, 2004)'
_computing_data_reduction SAINT
_computing_molecular_graphics 'SHELXTL (Bruker, 2002)'
_computing_publication_material SHELXL-97
_computing_structure_refinement 'SHELXL-97 (Sheldrick, 1997)'
_computing_structure_solution 'SHELXS-97 (Sheldrick, 1997)'
_diffrn_ambient_temperature 296(2)
_diffrn_measured_fraction_theta_full 0.988
_diffrn_measured_fraction_theta_max 0.988
_diffrn_measurement_device_type 'Bruker APEX II CCD'
_diffrn_measurement_method phi/omega
_diffrn_radiation_monochromator graphite
_diffrn_radiation_source 'fine-focus sealed tube'
_diffrn_radiation_type MoK\a
_diffrn_radiation_wavelength 0.71073
_diffrn_reflns_av_R_equivalents 0.0544
_diffrn_reflns_av_sigmaI/netI 0.0485
_diffrn_reflns_limit_h_max 22
_diffrn_reflns_limit_h_min -27
_diffrn_reflns_limit_k_max 32
_diffrn_reflns_limit_k_min -19
_diffrn_reflns_limit_l_max 6
_diffrn_reflns_limit_l_min -7
_diffrn_reflns_number 11207
_diffrn_reflns_theta_full 25.10
_diffrn_reflns_theta_max 25.10
_diffrn_reflns_theta_min 1.78
_diffrn_standards_decay_% none
_diffrn_standards_interval_count none
_diffrn_standards_interval_time none
_diffrn_standards_number none
_exptl_absorpt_coefficient_mu 0.239
_exptl_absorpt_correction_T_max 0.979
_exptl_absorpt_correction_T_min 0.958
_exptl_absorpt_correction_type empirical
_exptl_absorpt_process_details 'SADABS (Sheldrick, 1996)'
_exptl_crystal_colour yellow
_exptl_crystal_density_diffrn 1.613
_exptl_crystal_density_method 'not measured'
_exptl_crystal_description prism
_exptl_crystal_F_000 2064
_exptl_crystal_size_max 0.25
_exptl_crystal_size_mid 0.15
_exptl_crystal_size_min 0.09
_refine_diff_density_max 0.429
_refine_diff_density_min -0.365
_refine_diff_density_rms 0.073
_refine_ls_extinction_method none
_refine_ls_goodness_of_fit_ref 1.224
_refine_ls_hydrogen_treatment mixed
_refine_ls_matrix_type full
_refine_ls_number_parameters 344
_refine_ls_number_reflns 3679
_refine_ls_number_restraints 6
_refine_ls_restrained_S_all 1.223
_refine_ls_R_factor_all 0.1382
_refine_ls_R_factor_gt 0.0829
_refine_ls_shift/su_max 0.001
_refine_ls_shift/su_mean 0.000
_refine_ls_structure_factor_coef Fsqd
_refine_ls_weighting_details 'calc w=1/[\s^2^(Fo^2^)+(0.0230P)^2^+18.6000P] where P=(Fo^2^+2Fc^2^)/3'
_refine_ls_weighting_scheme calc
_refine_ls_wR_factor_gt 0.1515
_refine_ls_wR_factor_ref 0.1765
_reflns_number_gt 2225
_reflns_number_total 3679
_reflns_threshold_expression >2sigma(I)
_cod_data_source_file 1267-1874.cff
_cod_data_source_block global
_cod_depositor_comments
;
The following automatic conversions were performed:
'_symmetry_cell_setting' value 'Orthorhombic' changed to 'orthorhombic'
according to '/home/saulius/struct/CIF-dictionaries/cif_core.dic'
dictionary named 'cif_core.dic' version 2.4.1 from 2010-06-29.

Automatic conversion script
Id: cif_fix_enum 1555 2011-01-17 13:19:09Z saulius 
;
_cod_original_sg_symbol_H-M Pnma
_cod_database_code 8102045

loop_
_symmetry_equiv_pos_as_xyz
'x, y, z'
'-x+1/2, -y, z+1/2'
'x+1/2, -y+1/2, -z+1/2'
'-x, y+1/2, -z'
'-x, -y, -z'
'x-1/2, y, -z-1/2'
'-x-1/2, y-1/2, z-1/2'
'x, -y-1/2, z'

loop_
_atom_site_label
_atom_site_type_symbol
_atom_site_fract_x
_atom_site_fract_y
_atom_site_fract_z
_atom_site_U_iso_or_equiv
_atom_site_adp_type
_atom_site_occupancy
_atom_site_symmetry_multiplicity
_atom_site_Wyckoff_symbol
_atom_site_calc_flag
_atom_site_refinement_flags
_atom_site_disorder_assembly
_atom_site_disorder_group
O1 O 0.21914(19) -0.01423(16) 0.2167(7) 0.0460(13) Uani 1 8 d d . . .
H1 H 0.2176 -0.0443 0.2246 0.055 Uiso 1 8 d calc R . .
O2 O 0.3143(2) -0.02794(17) 0.2231(9) 0.0624(17) Uani 1 8 d d . . .
O3 O 0.45325(17) 0.11111(14) 0.2099(6) 0.0313(10) Uani 1 8 d d . . .
O4 O 0.41704(17) 0.18645(14) 0.1893(7) 0.0372(11) Uani 1 8 d d . . .
H4 H 0.4517 0.1933 0.1761 0.045 Uiso 1 8 d calc R . .
N1 N 0.1981(2) 0.1721(2) 0.2184(8) 0.0254(12) Uani 1 8 d d . . .
H1A H 0.158(3) 0.153(3) 0.199(10) 0.06(2) Uiso 1 8 d d . . .
H1B H 0.203(3) 0.196(2) 0.115(10) 0.05(2) Uiso 1 8 d d . . .
H1C H 0.200(2) 0.187(2) 0.352(9) 0.029(16) Uiso 1 8 d d . . .
C1 C 0.2814(3) 0.0548(2) 0.2150(9) 0.0252(13) Uani 1 8 d d . . .
C2 C 0.3385(2) 0.0713(2) 0.2107(8) 0.0257(13) Uani 1 8 d d . . .
H2A H 0.3691 0.0489 0.2131 0.031 Uiso 1 8 d calc R . .
C3 C 0.3499(2) 0.1216(2) 0.2028(8) 0.0241(13) Uani 1 8 d d . . .
C4 C 0.3030(2) 0.1545(2) 0.2027(9) 0.0256(13) Uani 1 8 d d . . .
H4A H 0.3097 0.1881 0.1957 0.031 Uiso 1 8 d calc R . .
C5 C 0.2470(3) 0.1366(2) 0.2131(8) 0.0233(13) Uani 1 8 d d . . .
C6 C 0.2354(3) 0.0872(2) 0.2154(9) 0.0309(15) Uani 1 8 d d . . .
H6A H 0.1972 0.0758 0.2172 0.037 Uiso 1 8 d calc R . .
C7 C 0.2740(3) -0.0001(3) 0.2183(10) 0.0326(15) Uani 1 8 d d . . .
C8 C 0.4109(2) 0.1386(2) 0.2012(9) 0.0265(13) Uani 1 8 d d . . .
O5 O 0.33281(19) 0.18646(14) 0.6801(7) 0.0363(10) Uani 1 8 d d . . .
H5 H 0.2982 0.1941 0.6858 0.044 Uiso 1 8 d calc R . .
O6 O 0.29713(17) 0.11049(15) 0.7012(7) 0.0351(10) Uani 1 8 d d . . .
O7 O 0.4363(2) -0.02898(17) 0.7300(9) 0.0591(16) Uani 1 8 d d . . .
O8 O 0.53073(18) -0.01358(16) 0.7681(7) 0.0448(13) Uani 1 8 d d . . .
H8 H 0.5335 -0.0436 0.7612 0.054 Uiso 1 8 d calc R . .
N2 N 0.5519(3) 0.1719(2) 0.7352(8) 0.0271(13) Uani 1 8 d d . . .
H2B H 0.548(3) 0.196(3) 0.634(10) 0.05(2) Uiso 1 8 d d . . .
H2C H 0.585(3) 0.158(3) 0.725(9) 0.04(2) Uiso 1 8 d d . . .
H2D H 0.550(3) 0.189(3) 0.869(11) 0.06(2) Uiso 1 8 d d . . .
C9 C 0.4007(2) 0.1216(2) 0.7083(9) 0.0233(13) Uani 1 8 d d . . .
C10 C 0.4118(3) 0.0714(2) 0.7180(8) 0.0262(14) Uani 1 8 d d . . .
H10A H 0.3806 0.0496 0.7143 0.031 Uiso 1 8 d calc R . .
C11 C 0.4677(2) 0.0533(2) 0.7330(8) 0.0264(14) Uani 1 8 d d . . .
C12 C 0.5151(3) 0.0866(2) 0.7377(8) 0.0241(14) Uani 1 8 d d . . .
H12A H 0.5532 0.0754 0.7498 0.029 Uiso 1 8 d calc R . .
C13 C 0.5029(2) 0.1370(2) 0.7238(9) 0.0265(14) Uani 1 8 d d . . .
C14 C 0.4467(3) 0.1545(2) 0.7095(8) 0.0260(13) Uani 1 8 d d . . .
H14A H 0.4397 0.1881 0.7006 0.031 Uiso 1 8 d calc R . .
C15 C 0.3380(3) 0.1384(2) 0.6979(9) 0.0257(12) Uani 1 8 d d . . .
C16 C 0.4767(3) -0.0008(2) 0.7442(8) 0.0309(16) Uani 1 8 d d . . .
S1 S 0.05067(10) 0.2500 0.2542(3) 0.0227(5) Uani 1 4 c d S . .
O9 O 0.1134(3) 0.2500 0.2524(9) 0.0343(16) Uani 1 4 c d S . .
O10 O 0.02783(16) 0.20592(13) 0.3639(6) 0.0323(10) Uani 1 8 d d . . .
O11 O 0.0266(2) 0.2500 0.0472(8) 0.0326(14) Uani 1 4 c d S . .
S2 S 0.19965(9) 0.2500 0.7301(3) 0.0206(5) Uani 1 4 c d S . .
O12 O 0.1367(3) 0.2500 0.7309(9) 0.0352(16) Uani 1 4 c d S . .
O13 O 0.22323(17) 0.20601(13) 0.6199(6) 0.0337(10) Uani 1 8 d d . . .
O14 O 0.2246(2) 0.2500 0.9386(8) 0.0342(14) Uani 1 4 c d S . .
O1W O 0.1592(2) 0.12668(19) 0.7784(10) 0.0676(18) Uani 1 8 d d D . .
H1WA H 0.187(2) 0.1468(19) 0.727(12) 0.101 Uiso 1 8 d d D . .
H1WB H 0.166(3) 0.0947(9) 0.747(12) 0.101 Uiso 1 8 d d D . .
O2W O 0.0901(2) 0.1275(2) 0.2046(10) 0.0647(17) Uani 1 8 d d D . .
H2WA H 0.077(4) 0.0972(13) 0.166(10) 0.097 Uiso 1 8 d d D . .
H2WB H 0.097(4) 0.129(3) 0.342(3) 0.097 Uiso 1 8 d d D . .

loop_
_atom_site_aniso_label
_atom_site_aniso_U_11
_atom_site_aniso_U_22
_atom_site_aniso_U_33
_atom_site_aniso_U_23
_atom_site_aniso_U_13
_atom_site_aniso_U_12
O1 0.031(3) 0.021(2) 0.086(4) -0.002(2) -0.004(2) -0.003(2)
O2 0.028(3) 0.021(3) 0.139(5) 0.006(3) -0.002(3) 0.005(2)
O3 0.023(2) 0.020(2) 0.051(3) 0.0045(19) 0.000(2) 0.0002(19)
O4 0.022(2) 0.016(2) 0.074(3) -0.003(2) -0.003(2) -0.0026(17)
N1 0.020(3) 0.023(3) 0.033(3) -0.002(2) -0.003(2) 0.008(2)
C1 0.029(3) 0.009(3) 0.037(3) 0.003(2) -0.009(3) -0.003(3)
C2 0.019(3) 0.024(3) 0.034(3) 0.003(3) -0.003(3) 0.003(2)
C3 0.023(3) 0.024(3) 0.025(3) 0.002(2) -0.002(3) -0.002(2)
C4 0.020(3) 0.020(3) 0.037(3) 0.002(3) -0.006(3) 0.001(2)
C5 0.029(3) 0.016(3) 0.025(3) -0.004(2) -0.006(3) 0.002(3)
C6 0.032(4) 0.029(4) 0.032(3) 0.002(3) -0.001(3) 0.007(3)
C7 0.009(3) 0.045(4) 0.044(4) 0.005(3) 0.002(3) -0.005(3)
C8 0.023(3) 0.025(3) 0.031(3) -0.001(3) -0.005(3) 0.002(3)
O5 0.029(2) 0.020(2) 0.059(3) 0.000(2) -0.006(2) 0.0001(18)
O6 0.022(2) 0.027(2) 0.057(3) -0.001(2) -0.001(2) -0.0051(19)
O7 0.037(3) 0.020(3) 0.121(5) -0.001(2) -0.011(3) 0.001(2)
O8 0.023(2) 0.020(2) 0.092(4) 0.001(2) -0.002(2) 0.010(2)
N2 0.025(3) 0.024(3) 0.033(3) 0.001(2) 0.000(2) 0.001(3)
C9 0.020(3) 0.022(3) 0.028(3) -0.002(2) -0.001(3) -0.001(2)
C10 0.026(3) 0.017(3) 0.035(3) -0.001(2) -0.004(3) -0.002(3)
C11 0.017(3) 0.030(3) 0.033(3) -0.003(2) -0.002(2) -0.004(3)
C12 0.013(3) 0.022(3) 0.037(3) -0.001(2) 0.000(2) 0.009(2)
C13 0.020(3) 0.023(3) 0.037(3) 0.001(2) -0.001(2) -0.007(3)
C14 0.031(3) 0.016(3) 0.031(3) -0.001(2) 0.000(3) 0.004(3)
C15 0.029(3) 0.016(3) 0.031(3) -0.004(2) -0.010(3) 0.004(3)
C16 0.048(4) 0.004(3) 0.041(4) 0.001(2) -0.001(3) -0.003(3)
S1 0.0228(11) 0.0149(11) 0.0305(12) 0.000 0.0016(8) 0.000
O9 0.014(3) 0.037(4) 0.051(4) 0.000 0.008(2) 0.000
O10 0.033(2) 0.021(2) 0.042(2) 0.0066(18) 0.0006(19) -0.0053(18)
O11 0.039(4) 0.024(3) 0.034(3) 0.000 -0.002(3) 0.000
S2 0.0152(10) 0.0184(11) 0.0282(11) 0.000 -0.0002(8) 0.000
O12 0.030(4) 0.026(4) 0.050(4) 0.000 0.003(3) 0.000
O13 0.035(2) 0.024(2) 0.042(2) -0.0082(18) -0.0013(19) 0.0063(18)
O14 0.032(3) 0.041(3) 0.030(3) 0.000 -0.002(3) 0.000
O1W 0.045(3) 0.023(3) 0.135(5) 0.006(3) 0.024(3) 0.000(3)
O2W 0.031(3) 0.037(3) 0.126(5) -0.012(3) 0.010(3) -0.012(3)

loop_
_atom_type_symbol
_atom_type_description
_atom_type_scat_dispersion_real
_atom_type_scat_dispersion_imag
_atom_type_scat_source
C C 0.0033 0.0016 'International Tables Vol C Tables 4.2.6.8 and 6.1.1.4'
H H 0.0000 0.0000 'International Tables Vol C Tables 4.2.6.8 and 6.1.1.4'
N N 0.0061 0.0033 'International Tables Vol C Tables 4.2.6.8 and 6.1.1.4'
O O 0.0106 0.0060 'International Tables Vol C Tables 4.2.6.8 and 6.1.1.4'
S S 0.1246 0.1234 'International Tables Vol C Tables 4.2.6.8 and 6.1.1.4'

loop_
_geom_angle_atom_site_label_1
_geom_angle_atom_site_label_2
_geom_angle_atom_site_label_3
_geom_angle
_geom_angle_site_symmetry_1
_geom_angle_site_symmetry_3
_geom_angle_publ_flag
C7 O1 H1 109.5 . . ?
C8 O4 H4 109.5 . . ?
C5 N1 H1A 110(4) . . ?
C5 N1 H1B 110(4) . . ?
H1A N1 H1B 111(5) . . ?
C5 N1 H1C 105(3) . . ?
H1A N1 H1C 110(5) . . ?
H1B N1 H1C 111(5) . . ?
C6 C1 C2 121.3(5) . . ?
C6 C1 C7 123.3(6) . . ?
C2 C1 C7 115.4(5) . . ?
C1 C2 C3 119.8(5) . . ?
C1 C2 H2A 120.1 . . ?
C3 C2 H2A 120.1 . . ?
C2 C3 C4 118.9(5) . . ?
C2 C3 C8 119.1(5) . . ?
C4 C3 C8 122.0(5) . . ?
C5 C4 C3 119.5(5) . . ?
C5 C4 H4A 120.3 . . ?
C3 C4 H4A 120.2 . . ?
C6 C5 C4 121.8(6) . . ?
C6 C5 N1 119.6(6) . . ?
C4 C5 N1 118.6(5) . . ?
C5 C6 C1 118.7(6) . . ?
C5 C6 H6A 120.7 . . ?
C1 C6 H6A 120.7 . . ?
O2 C7 O1 123.6(7) . . ?
O2 C7 C1 122.9(6) . . ?
O1 C7 C1 113.5(5) . . ?
O3 C8 O4 121.6(5) . . ?
O3 C8 C3 124.1(5) . . ?
O4 C8 C3 114.3(5) . . ?
C15 O5 H5 109.5 . . ?
C16 O8 H8 109.5 . . ?
C13 N2 H2B 110(4) . . ?
C13 N2 H2C 112(5) . . ?
H2B N2 H2C 110(6) . . ?
C13 N2 H2D 109(4) . . ?
H2B N2 H2D 107(6) . . ?
H2C N2 H2D 109(6) . . ?
C14 C9 C10 119.7(5) . . ?
C14 C9 C15 122.0(5) . . ?
C10 C9 C15 118.3(5) . . ?
C11 C10 C9 121.7(6) . . ?
C11 C10 H10A 119.1 . . ?
C9 C10 H10A 119.1 . . ?
C10 C11 C12 119.1(6) . . ?
C10 C11 C16 119.1(6) . . ?
C12 C11 C16 121.8(6) . . ?
C13 C12 C11 118.2(5) . . ?
C13 C12 H12A 120.9 . . ?
C11 C12 H12A 120.9 . . ?
C14 C13 C12 121.9(5) . . ?
C14 C13 N2 119.7(5) . . ?
C12 C13 N2 118.3(5) . . ?
C13 C14 C9 119.4(5) . . ?
C13 C14 H14A 120.3 . . ?
C9 C14 H14A 120.3 . . ?
O6 C15 O5 123.8(5) . . ?
O6 C15 C9 123.1(5) . . ?
O5 C15 C9 113.0(5) . . ?
O7 C16 O8 124.9(6) . . ?
O7 C16 C11 121.3(6) . . ?
O8 C16 C11 113.8(5) . . ?
O9 S1 O11 111.7(3) . . ?
O9 S1 O10 110.8(2) . 8_565 ?
O11 S1 O10 108.3(2) . 8_565 ?
O9 S1 O10 110.8(2) . . ?
O11 S1 O10 108.3(2) . . ?
O10 S1 O10 106.9(3) 8_565 . ?
O12 S2 O14 112.5(3) . . ?
O12 S2 O13 111.2(2) . 8_565 ?
O14 S2 O13 107.8(2) . 8_565 ?
O12 S2 O13 111.2(2) . . ?
O14 S2 O13 107.8(2) . . ?
O13 S2 O13 106.0(3) 8_565 . ?
H1WA O1W H1WB 112(6) . . ?
H2WA O2W H2WB 112(7) . . ?

loop_
_geom_bond_atom_site_label_1
_geom_bond_atom_site_label_2
_geom_bond_distance
_geom_bond_site_symmetry_2
_geom_bond_publ_flag
O1 C7 1.316(7) . ?
O1 H1 0.8200 . ?
O2 C7 1.195(8) . ?
O3 C8 1.225(7) . ?
O4 C8 1.313(7) . ?
O4 H4 0.8200 . ?
N1 C5 1.479(7) . ?
N1 H1A 1.07(8) . ?
N1 H1B 0.95(7) . ?
N1 H1C 0.96(6) . ?
C1 C6 1.374(8) . ?
C1 C2 1.382(8) . ?
C1 C7 1.503(9) . ?
C2 C3 1.394(8) . ?
C2 H2A 0.9300 . ?
C3 C4 1.398(8) . ?
C3 C8 1.473(8) . ?
C4 C5 1.376(8) . ?
C4 H4A 0.9300 . ?
C5 C6 1.371(8) . ?
C6 H6A 0.9300 . ?
O5 C15 1.318(6) . ?
O5 H5 0.8200 . ?
O6 C15 1.206(7) . ?
O7 C16 1.205(8) . ?
O8 C16 1.297(8) . ?
O8 H8 0.8200 . ?
N2 C13 1.471(7) . ?
N2 H2B 0.93(7) . ?
N2 H2C 0.84(8) . ?
N2 H2D 1.00(8) . ?
C9 C14 1.384(8) . ?
C9 C10 1.389(8) . ?
C9 C15 1.510(8) . ?
C10 C11 1.378(8) . ?
C10 H10A 0.9300 . ?
C11 C12 1.415(8) . ?
C11 C16 1.487(8) . ?
C12 C13 1.403(8) . ?
C12 H12A 0.9300 . ?
C13 C14 1.375(8) . ?
C14 H14A 0.9300 . ?
S1 O9 1.437(6) . ?
S1 O11 1.465(6) . ?
S1 O10 1.493(4) 8_565 ?
S1 O10 1.493(4) . ?
S2 O12 1.442(6) . ?
S2 O14 1.482(6) . ?
S2 O13 1.499(4) 8_565 ?
S2 O13 1.499(4) . ?
O1W H1WA 0.910(16) . ?
O1W H1WB 0.910(16) . ?
O2W H2WA 0.910(16) . ?
O2W H2WB 0.910(16) . ?
